data_1520326
loop_
_publ_author_name
'Pache, Aroa'
'Reinoso, Santiago'
'Felices, Leire'
'Iturrospe, Amaia'
'Lezama, Luis'
'Guti\'errez-Zorrilla, Juan'

_publ_section_title
;
 Single-Crystal to Single-Crystal Reversible Transformations Induced by
 Thermal Dehydration in Keggin-Type Polyoxometalates Decorated with
 Copper(II)-Picolinate Complexes: The Structure Directing Role of
 Guanidinium
;
_journal_issue 2
_journal_name_full Inorganics
_journal_page_first 194
_journal_paper_doi 10.3390/inorganics3020194
_journal_volume 3
_journal_year 2015
_chemical_compound_source 'synthesis as described'
_chemical_formula_moiety 'C4 H24 N12, C48 H36 Cu4 N8 O18, C24 H16 Cu2 N4 O48 Si W12, 6 (H2 O)'
_chemical_formula_sum 'C76 H88 Cu6 N24 O72 Si W12'
_chemical_formula_weight 5105.23
_chemical_name_systematic
;
 ?
;
_space_group_IT_number 2
_symmetry_cell_setting triclinic
_symmetry_Int_Tables_number 2
_symmetry_space_group_name_Hall '-P 1'
_symmetry_space_group_name_H-M 'P -1'
_atom_sites_solution_hydrogens geom
_atom_sites_solution_primary direct
_atom_sites_solution_secondary difmap
_audit_creation_date 2014-04-08T09:54:26-00:00
_audit_creation_method 'WinGX routine CIF_UPDATE'
_cell_angle_alpha 107.102(3)
_cell_angle_beta 94.393(3)
_cell_angle_gamma 101.008(3)
_cell_formula_units_Z 1
_cell_length_a 11.7014(4)
_cell_length_b 15.9523(5)
_cell_length_c 17.0285(5)
_cell_measurement_reflns_used 13438
_cell_measurement_temperature 100(2)
_cell_measurement_theta_max 76.156
_cell_measurement_theta_min 2.7403
_cell_measurement_wavelength 1.54184
_cell_volume 2952.16(18)
_computing_cell_refinement 'CrysAlis Pro (Oxford Diffraction Ltd., 2011)'
_computing_data_collection 'CrysAlis Pro (Oxford Diffraction Ltd., 2011)'
_computing_data_reduction 'CrysAlis Pro (Oxford Diffraction Ltd., 2011)'
_computing_molecular_graphics 'Diamond v.3.2f (Crystal Impact GbR, 2008)'
_computing_publication_material 'WinGX publication routines (Farrugia, 1999)'
_computing_structure_refinement 'SHELXL-97 (Sheldrick, 2008)'
_computing_structure_solution 'OLEX2 (Dolomanov et al, 2010)'
_diffrn_ambient_temperature 100(2)
_diffrn_detector 'CCD plate'
_diffrn_detector_area_resol_mean 10.4023
_diffrn_detector_type Atlas
_diffrn_measured_fraction_theta_full 0.997
_diffrn_measured_fraction_theta_max 0.997
_diffrn_measurement_details
;
  1 omega   31.00   89.00   1.0000    1.5000
omega____ theta____ kappa____ phi______ frames
    -       40.7631 -124.0000  117.0000 58

  2 omega   29.00   90.00   1.0000    1.5000
omega____ theta____ kappa____ phi______ frames
    -       40.7631 -125.0000  -60.0000 61

  3 omega  -24.00   55.00   1.0000    1.5000
omega____ theta____ kappa____ phi______ frames
    -       40.7631  -38.0000  -60.0000 79

  4 omega   -6.00  108.00   1.0000    1.5000
omega____ theta____ kappa____ phi______ frames
    -       40.7631    0.0000  150.0000 114

  5 omega    7.00   61.00   1.0000    1.5000
omega____ theta____ kappa____ phi______ frames
    -       40.7631 -125.0000 -150.0000 54

  6 omega   79.00  145.00   1.0000    1.5000
omega____ theta____ kappa____ phi______ frames
    -      113.0000   77.0000   90.0000 66

  7 omega   85.00  158.00   1.0000    1.5000
omega____ theta____ kappa____ phi______ frames
    -      113.0000   45.0000    0.0000 73

  8 omega   86.00  114.00   1.0000    1.5000
omega____ theta____ kappa____ phi______ frames
    -      113.0000 -107.0000  -83.0000 28

  9 omega   94.00  156.00   1.0000    1.5000
omega____ theta____ kappa____ phi______ frames
    -      113.0000   77.0000  -60.0000 62

 10 omega   50.00   83.00   1.0000    1.5000
omega____ theta____ kappa____ phi______ frames
    -      113.0000  -77.0000 -150.0000 33

 11 omega   45.00   71.00   1.0000    1.5000
omega____ theta____ kappa____ phi______ frames
    -      113.0000  -45.0000  150.0000 26

 12 omega   96.00  136.00   1.0000    1.5000
omega____ theta____ kappa____ phi______ frames
    -      113.0000  -77.0000  -90.0000 40

 13 omega   40.00   65.00   1.0000    1.5000
omega____ theta____ kappa____ phi______ frames
    -      113.0000  -45.0000  -30.0000 25

 14 omega  114.00  150.00   1.0000    1.5000
omega____ theta____ kappa____ phi______ frames
    -      113.0000   77.0000   60.0000 36

 15 omega   38.00   64.00   1.0000    1.5000
omega____ theta____ kappa____ phi______ frames
    -      113.0000  -45.0000    0.0000 26

 16 omega   70.00  146.00   1.0000    1.5000
omega____ theta____ kappa____ phi______ frames
    -      113.0000  -77.0000    0.0000 76

 17 omega   80.00  106.00   1.0000    1.5000
omega____ theta____ kappa____ phi______ frames
    -      113.0000 -124.0000  163.0000 26

 18 omega   39.00   74.00   1.0000    1.5000
omega____ theta____ kappa____ phi______ frames
    -      113.0000  -45.0000  120.0000 35

 19 omega   86.00  149.00   1.0000    1.5000
omega____ theta____ kappa____ phi______ frames
    -      113.0000   45.0000 -120.0000 63

 20 omega  109.00  136.00   1.0000    1.5000
omega____ theta____ kappa____ phi______ frames
    -      113.0000  -77.0000 -150.0000 27

 21 omega   49.00   82.00   1.0000    1.5000
omega____ theta____ kappa____ phi______ frames
    -      113.0000 -148.0000  132.0000 33

 22 omega  109.00  134.00   1.0000    1.5000
omega____ theta____ kappa____ phi______ frames
    -      113.0000 -148.0000  132.0000 25

 23 omega   93.00  119.00   1.0000    1.5000
omega____ theta____ kappa____ phi______ frames
    -      113.0000   45.0000  150.0000 26

 24 omega  132.00  157.00   1.0000    1.5000
omega____ theta____ kappa____ phi______ frames
    -      113.0000   45.0000  150.0000 25

 25 omega   44.00  112.00   1.0000    1.5000
omega____ theta____ kappa____ phi______ frames
    -      113.0000 -104.0000 -177.0000 68

 26 omega   49.00   76.00   1.0000    1.5000
omega____ theta____ kappa____ phi______ frames
    -      113.0000  -45.0000 -120.0000 27

 27 omega   86.00  113.00   1.0000    1.5000
omega____ theta____ kappa____ phi______ frames
    -      113.0000   77.0000 -180.0000 27

 28 omega  124.00  157.00   1.0000    1.5000
omega____ theta____ kappa____ phi______ frames
    -      113.0000   77.0000 -180.0000 33

 29 omega   32.00  107.00   1.0000    1.5000
omega____ theta____ kappa____ phi______ frames
    -      113.0000  -99.0000  -72.0000 75

;
_diffrn_measurement_device '\k-geometry diffractometer'
_diffrn_measurement_device_type 'Agilent SuperNova'
_diffrn_measurement_method '\w scans'
_diffrn_orient_matrix_UB_11 -0.036164
_diffrn_orient_matrix_UB_12 0.0241861
_diffrn_orient_matrix_UB_13 0.0875932
_diffrn_orient_matrix_UB_21 -0.1260987
_diffrn_orient_matrix_UB_22 -0.0048331
_diffrn_orient_matrix_UB_23 -0.0374502
_diffrn_orient_matrix_UB_31 -0.0338811
_diffrn_orient_matrix_UB_32 -0.1006985
_diffrn_orient_matrix_UB_33 -0.0082134
_diffrn_radiation_monochromator 'Multilayer optics'
_diffrn_radiation_probe x-ray
_diffrn_radiation_source 'Nova (Cu) X-ray micro-source'
_diffrn_radiation_type CuK\a
_diffrn_radiation_wavelength 1.54184
_diffrn_reflns_av_R_equivalents 0.032
_diffrn_reflns_av_unetI/netI 0.0382
_diffrn_reflns_limit_h_max 14
_diffrn_reflns_limit_h_min -14
_diffrn_reflns_limit_k_max 15
_diffrn_reflns_limit_k_min -19
_diffrn_reflns_limit_l_max 20
_diffrn_reflns_limit_l_min -20
_diffrn_reflns_number 22568
_diffrn_reflns_theta_full 71.5
_diffrn_reflns_theta_max 71.5
_diffrn_reflns_theta_min 2.74
_diffrn_source_current 0.8
_diffrn_source_power 0.04
_diffrn_source_voltage 50
_exptl_absorpt_coefficient_mu 23.180
_exptl_absorpt_correction_T_max 0.333
_exptl_absorpt_correction_T_min 0.072
_exptl_absorpt_correction_type analytical
_exptl_absorpt_process_details
;
        CrysAlisPro, Agilent Technologies,
        Version 1.171.35.11 (release 16-05-2011 CrysAlis171 .NET)
        (compiled May 16 2011,17:55:39)
Analytical numeric absorption correction using a multifaceted crystal
                        model based on expressions derived by R.C. Clark & J.S.
        (Clark, R. C. & Reid, J. S. (1995). Acta Cryst. A51, 887-897)
;
_exptl_crystal_colour blue
_exptl_crystal_density_diffrn 2.872
_exptl_crystal_density_method 'not measured'
_exptl_crystal_description prismatic
_exptl_crystal_F_000 2364
_exptl_crystal_size_max 0.1754
_exptl_crystal_size_mid 0.1342
_exptl_crystal_size_min 0.0705
_refine_diff_density_max 1.533
_refine_diff_density_min -3.35
_refine_diff_density_rms 0.262
_refine_ls_extinction_method none
_refine_ls_goodness_of_fit_ref 1.278
_refine_ls_hydrogen_treatment noref
_refine_ls_matrix_type full
_refine_ls_number_parameters 514
_refine_ls_number_reflns 11493
_refine_ls_number_restraints 0
_refine_ls_restrained_S_all 1.278
_refine_ls_R_factor_all 0.0531
_refine_ls_R_factor_gt 0.0503
_refine_ls_shift/su_max 0
_refine_ls_shift/su_mean 0
_refine_ls_structure_factor_coef Fsqd
_refine_ls_weighting_details 'calc w=1/[\s^2^(Fo^2^)+(0.0289P)^2^+55.3485P] where P=(Fo^2^+2Fc^2^)/3'
_refine_ls_weighting_scheme calc
_refine_ls_wR_factor_gt 0.1154
_refine_ls_wR_factor_ref 0.1168
_reflns_number_gt 10892
_reflns_number_total 11493
_reflns_threshold_expression >2\s(I)
_cod_data_source_file s2.cif
_cod_data_source_block 1
_cod_original_cell_volume 2952.16(16)
_cod_database_code 1520326

loop_
_symmetry_equiv_pos_as_xyz
'x, y, z'
'-x, -y, -z'

loop_
_atom_site_label
_atom_site_type_symbol
_atom_site_fract_x
_atom_site_fract_y
_atom_site_fract_z
_atom_site_U_iso_or_equiv
_atom_site_adp_type
_atom_site_occupancy
_atom_site_symmetry_multiplicity
_atom_site_calc_flag
_atom_site_refinement_flags
C1G C 0.1682(11) 0.2371(8) -0.4215(8) 0.029(3) Uiso 1 1 d .
C2A C 0.1941(9) 0.4916(7) -0.0973(6) 0.0153(19) Uiso 1 1 d .
C2B C 0.2731(9) 0.7275(7) 0.5980(7) 0.020(2) Uiso 1 1 d .
C2C C -0.4474(10) 0.0099(7) -0.5972(7) 0.022(2) Uiso 1 1 d .
C2G C 0.4874(9) 0.5985(7) 0.3121(6) 0.019(2) Uiso 1 1 d .
C3A C 0.1073(10) 0.5375(7) -0.0985(7) 0.021(2) Uiso 1 1 d .
H3A H 0.06 0.5295 -0.1492 0.025 Uiso 1 1 calc R
C3B C 0.2949(10) 0.8047(7) 0.6667(7) 0.022(2) Uiso 1 1 d .
H3B H 0.2628 0.8546 0.6649 0.026 Uiso 1 1 calc R
C3C C -0.5379(11) -0.0182(9) -0.6625(8) 0.029(3) Uiso 1 1 d .
H3C H -0.5499 -0.0758 -0.703 0.035 Uiso 1 1 calc R
C4A C 0.0888(9) 0.5966(7) -0.0240(6) 0.018(2) Uiso 1 1 d .
H4A H 0.0273 0.6279 -0.0234 0.022 Uiso 1 1 calc R
C4B C 0.3639(10) 0.8079(8) 0.7379(7) 0.022(2) Uiso 1 1 d .
H4B H 0.3803 0.8599 0.7855 0.027 Uiso 1 1 calc R
C4C C -0.6118(11) 0.0405(9) -0.6676(8) 0.031(3) Uiso 1 1 d .
H4C H -0.6743 0.0235 -0.7121 0.037 Uiso 1 1 calc R
C5A C 0.1615(9) 0.6093(7) 0.0493(7) 0.021(2) Uiso 1 1 d .
H5A H 0.1537 0.6512 0.1002 0.025 Uiso 1 1 calc R
C5B C 0.4088(10) 0.7327(7) 0.7381(7) 0.023(2) Uiso 1 1 d .
H5B H 0.4558 0.7326 0.7861 0.027 Uiso 1 1 calc R
C5C C -0.5924(11) 0.1228(9) -0.6072(8) 0.030(3) Uiso 1 1 d .
H5C H -0.6404 0.1639 -0.61 0.036 Uiso 1 1 calc R
C6A C 0.2458(9) 0.5579(7) 0.0447(6) 0.0161(19) Uiso 1 1 d .
H6A H 0.2933 0.5634 0.0946 0.019 Uiso 1 1 calc R
C6B C 0.3835(10) 0.6582(8) 0.6669(7) 0.023(2) Uiso 1 1 d .
H6B H 0.4149 0.6073 0.6664 0.028 Uiso 1 1 calc R
C6C C -0.5009(11) 0.1452(9) -0.5418(8) 0.030(3) Uiso 1 1 d .
H6C H -0.4884 0.2018 -0.4998 0.035 Uiso 1 1 calc R
C7A C 0.2229(9) 0.4252(7) -0.1738(6) 0.0162(19) Uiso 1 1 d .
C7B C 0.2054(9) 0.7193(7) 0.5171(6) 0.019(2) Uiso 1 1 d .
C7C C -0.3623(10) -0.0476(8) -0.5858(7) 0.026(2) Uiso 1 1 d .
C9A C 0.5166(9) 0.3272(7) 0.0180(6) 0.0147(19) Uiso 1 1 d .
C9B C 0.3114(9) 0.4059(7) 0.3783(6) 0.0159(19) Uiso 1 1 d .
C9C C -0.1387(9) 0.2066(7) -0.3108(6) 0.017(2) Uiso 1 1 d .
C10A C 0.5736(10) 0.2611(7) 0.0275(7) 0.022(2) Uiso 1 1 d .
H10A H 0.6169 0.267 0.0791 0.027 Uiso 1 1 calc R
C10B C 0.3132(9) 0.3392(7) 0.3062(6) 0.018(2) Uiso 1 1 d .
H10B H 0.3484 0.2905 0.3071 0.022 Uiso 1 1 calc R
C10C C -0.0386(9) 0.2408(7) -0.2520(6) 0.017(2) Uiso 1 1 d .
H10C H -0.0295 0.2962 -0.2089 0.021 Uiso 1 1 calc R
C11A C 0.5648(10) 0.1868(8) -0.0410(7) 0.025(2) Uiso 1 1 d .
H11A H 0.5991 0.1388 -0.0365 0.029 Uiso 1 1 calc R
C11B C 0.2621(10) 0.3445(7) 0.2315(7) 0.022(2) Uiso 1 1 d .
H11B H 0.2642 0.3007 0.1802 0.026 Uiso 1 1 calc R
C11C C 0.0494(10) 0.1905(7) -0.2583(7) 0.022(2) Uiso 1 1 d .
H11C H 0.1185 0.2112 -0.2187 0.027 Uiso 1 1 calc R
C12A C 0.5053(10) 0.1821(8) -0.1172(7) 0.024(2) Uiso 1 1 d .
H12A H 0.5013 0.1321 -0.1651 0.029 Uiso 1 1 calc R
C12B C 0.2072(10) 0.4163(8) 0.2341(7) 0.024(2) Uiso 1 1 d .
H12B H 0.1706 0.4212 0.1844 0.029 Uiso 1 1 calc R
C12C C 0.0341(10) 0.1125(8) -0.3213(7) 0.023(2) Uiso 1 1 d .
H12C H 0.0928 0.0783 -0.3261 0.028 Uiso 1 1 calc R
C13A C 0.4530(10) 0.2509(7) -0.1216(7) 0.022(2) Uiso 1 1 d .
H13A H 0.4126 0.2478 -0.1733 0.026 Uiso 1 1 calc R
C13B C 0.2073(9) 0.4790(7) 0.3091(6) 0.020(2) Uiso 1 1 d .
H13B H 0.1705 0.5276 0.3106 0.024 Uiso 1 1 calc R
C13C C -0.0678(10) 0.0825(8) -0.3790(7) 0.024(2) Uiso 1 1 d .
H13C H -0.078 0.0277 -0.4231 0.028 Uiso 1 1 calc R
C14A C 0.5129(9) 0.4089(7) 0.0895(6) 0.018(2) Uiso 1 1 d .
C14B C 0.3677(9) 0.4076(7) 0.4623(6) 0.018(2) Uiso 1 1 d .
C14C C -0.2369(10) 0.2545(7) -0.3106(7) 0.022(2) Uiso 1 1 d .
Cu1A Cu 0.36746(13) 0.41591(9) -0.04239(9) 0.0142(3) Uani 1 1 d .
Cu1B Cu 0.26784(14) 0.55608(10) 0.49401(9) 0.0177(3) Uani 1 1 d .
Cu1C Cu -0.29209(14) 0.10937(11) -0.45339(10) 0.0235(3) Uani 1 1 d .
N1A N 0.2637(7) 0.5011(6) -0.0263(5) 0.0148(16) Uiso 1 1 d .
N1B N 0.3165(8) 0.6563(6) 0.5995(5) 0.0170(17) Uiso 1 1 d .
N1C N -0.4302(8) 0.0899(6) -0.5361(6) 0.0214(18) Uiso 1 1 d .
N1G N 0.1592(10) 0.1612(7) -0.4844(6) 0.031(2) Uiso 1 1 d .
H1GA H 0.2109 0.1278 -0.4842 0.038 Uiso 1 1 calc R
H1GB H 0.1014 0.1447 -0.5258 0.038 Uiso 1 1 calc R
N2G N 0.2550(8) 0.2624(7) -0.3589(6) 0.0238(19) Uiso 1 1 d .
H2GA H 0.307 0.2293 -0.3584 0.029 Uiso 1 1 calc R
H2GB H 0.2606 0.3123 -0.3177 0.029 Uiso 1 1 calc R
N3G N 0.0888(10) 0.2890(8) -0.4186(7) 0.037(2) Uiso 1 1 d .
H3GA H 0.0956 0.3378 -0.376 0.044 Uiso 1 1 calc R
H3GB H 0.0302 0.2739 -0.4593 0.044 Uiso 1 1 calc R
N4G N 0.4395(8) 0.6001(6) 0.2381(6) 0.0215(19) Uiso 1 1 d .
H4GA H 0.4574 0.5661 0.1919 0.026 Uiso 1 1 calc R
H4GB H 0.3904 0.6351 0.2361 0.026 Uiso 1 1 calc R
N5G N 0.5611(8) 0.5463(6) 0.3157(6) 0.0215(19) Uiso 1 1 d .
H5GA H 0.5932 0.5464 0.3642 0.026 Uiso 1 1 calc R
H5GB H 0.5782 0.5114 0.2697 0.026 Uiso 1 1 calc R
N6G N 0.4616(8) 0.6512(6) 0.3814(6) 0.0227(19) Uiso 1 1 d .
H6GA H 0.4936 0.6513 0.4299 0.027 Uiso 1 1 calc R
H6GB H 0.4124 0.686 0.3788 0.027 Uiso 1 1 calc R
N8A N 0.4575(7) 0.3217(6) -0.0555(5) 0.0159(17) Uiso 1 1 d .
N8B N 0.2577(8) 0.4737(6) 0.3799(5) 0.0199(18) Uiso 1 1 d .
N8C N -0.1512(8) 0.1297(6) -0.3730(6) 0.0212(18) Uiso 1 1 d .
O1 O 0.1917(17) 0.3134(11) -0.0262(10) 0.014(4) Uiso 0.504(10) 1 d P
O1A O 0.3023(6) 0.3836(5) -0.1593(4) 0.0175(14) Uiso 1 1 d .
O1B O 0.1913(7) 0.6430(5) 0.4611(5) 0.0208(15) Uiso 1 1 d .
O1C O -0.2844(7) -0.0110(6) -0.5209(5) 0.0289(18) Uiso 1 1 d .
O2 O 0.4473(7) 0.1255(5) 0.1059(5) 0.0218(15) Uiso 1 1 d .
O1W O 0.1036(8) 0.4789(6) 0.5238(5) 0.0315(19) Uiso 1 1 d .
O1Z O 0.2197(18) 0.3045(13) -0.0229(11) 0.019(5) Uiso 0.496(10) 1 d P
O2A O 0.1724(7) 0.4162(5) -0.2420(5) 0.0214(15) Uiso 1 1 d .
O2B O 0.1653(6) 0.7826(5) 0.5076(4) 0.0192(15) Uiso 1 1 d .
O2C O -0.3732(8) -0.1224(6) -0.6349(6) 0.037(2) Uiso 1 1 d .
O3 O 0.3052(13) 0.0189(10) -0.2012(10) 0.008(3) Uiso 0.504(10) 1 d P
O2W O -0.1070(12) 0.4600(9) 0.3087(9) 0.071(4) Uiso 1 1 d .
O3A O 0.4515(6) 0.4617(5) 0.0720(4) 0.0168(14) Uiso 1 1 d .
O3B O 0.3598(7) 0.4757(5) 0.5234(5) 0.0221(16) Uiso 1 1 d .
O3C O -0.3215(7) 0.2154(5) -0.3723(5) 0.0231(16) Uiso 1 1 d .
O4 O 0.1621(16) 0.1321(10) 0.3130(10) 0.014(3) Uiso 0.504(10) 1 d P
O3W O 0.0390(19) 0.3030(14) 0.3935(13) 0.062(7) Uiso 0.70(5) 1 d P
O3Z O 0.2875(15) -0.0007(12) -0.2248(12) 0.015(4) Uiso 0.496(10) 1 d P
O4A O 0.5640(7) 0.4196(5) 0.1586(5) 0.0219(15) Uiso 1 1 d .
O4B O 0.4150(7) 0.3466(6) 0.4665(5) 0.0269(17) Uiso 1 1 d .
O4C O -0.2367(7) 0.3235(5) -0.2545(5) 0.0238(16) Uiso 1 1 d .
O5 O -0.2453(15) 0.1580(12) -0.1552(10) 0.013(4) Uiso 0.504(10) 1 d P
O4W O 0.0595(9) -0.0890(7) -0.4050(6) 0.043(2) Uiso 1 1 d .
O4Z O 0.1281(16) 0.1391(11) 0.3240(10) 0.015(4) Uiso 0.496(10) 1 d P
O6 O -0.1104(13) 0.2904(10) 0.1872(11) 0.017(3) Uiso 0.504(10) 1 d P
O5W O -0.008(4) 0.327(3) 0.368(3) 0.062(16) Uiso 0.30(5) 1 d P
O5Z O -0.2231(16) 0.1830(13) -0.1437(10) 0.015(4) Uiso 0.496(10) 1 d P
O7 O 0.2337(12) 0.1749(9) 0.0554(8) 0.012(3) Uiso 0.504(10) 1 d P
O6Z O -0.1081(13) 0.3005(10) 0.1601(11) 0.017(3) Uiso 0.496(10) 1 d P
O8 O 0.2791(12) 0.0268(9) -0.0348(8) 0.012(3) Uiso 0.504(10) 1 d P
O7Z O 0.2873(12) 0.2026(9) 0.0441(8) 0.008(3) Uiso 0.496(10) 1 d P
O9 O 0.1597(12) 0.1143(9) -0.1037(8) 0.011(3) Uiso 0.504(10) 1 d P
O8Z O 0.3333(13) 0.0492(9) -0.0502(8) 0.014(3) Uiso 0.496(10) 1 d P
O10 O 0.2162(12) 0.1219(9) 0.1524(9) 0.013(3) Uiso 0.504(10) 1 d P
O9Z O 0.2090(13) 0.1414(10) -0.1193(8) 0.015(3) Uiso 0.496(10) 1 d P
O11 O 0.2614(12) -0.0295(9) 0.0681(8) 0.013(3) Uiso 0.504(10) 1 d P
O10Z O 0.2587(12) 0.1291(9) 0.1911(9) 0.012(3) Uiso 0.496(10) 1 d P
O12 O 0.0534(12) -0.0192(10) -0.1994(10) 0.014(3) Uiso 0.504(10) 1 d P
O11Z O 0.3082(12) -0.0280(8) 0.1036(8) 0.009(3) Uiso 0.496(10) 1 d P
O13 O -0.0005(12) 0.1635(10) -0.0912(8) 0.012(3) Uiso 0.504(10) 1 d P
O12Z O 0.0650(13) -0.0417(10) -0.2313(10) 0.014(3) Uiso 0.496(10) 1 d P
O14 O 0.0637(12) 0.2262(11) 0.0684(8) 0.014(3) Uiso 0.504(10) 1 d P
O13Z O -0.0091(12) 0.2042(11) -0.0854(8) 0.013(3) Uiso 0.496(10) 1 d P
O15 O -0.1100(12) 0.0276(9) -0.1732(8) 0.011(3) Uiso 0.504(10) 1 d P
O14Z O 0.0562(12) 0.2675(11) 0.0797(8) 0.013(3) Uiso 0.496(10) 1 d P
O16 O -0.1556(11) 0.1588(10) 0.0097(8) 0.009(3) Uiso 0.504(10) 1 d P
O15Z O -0.1488(12) 0.0254(9) -0.2122(9) 0.015(3) Uiso 0.496(10) 1 d P
O17 O 0.0451(12) 0.1727(10) 0.1802(10) 0.015(3) Uiso 0.504(10) 1 d P
O16Z O -0.1716(12) 0.1961(10) 0.0164(8) 0.011(3) Uiso 0.496(10) 1 d P
O18 O -0.1797(12) 0.1028(10) 0.1279(10) 0.013(3) Uiso 0.504(10) 1 d P
O17Z O 0.0333(12) 0.1987(10) 0.2125(10) 0.015(3) Uiso 0.496(10) 1 d P
O19 O 0.1054(11) 0.0115(8) 0.0778(8) 0.010(2) Uiso 0.5 1 d P
O18Z O -0.1930(13) 0.1268(11) 0.1562(10) 0.015(3) Uiso 0.496(10) 1 d P
O20 O -0.0312(10) 0.0537(8) 0.0857(7) 0.007(2) Uiso 0.5 1 d P
O21 O -0.1215(10) -0.0589(8) 0.0200(7) 0.004(2) Uiso 0.5 1 d P
O22 O 0.0169(10) -0.0968(8) -0.0025(7) 0.005(2) Uiso 0.5 1 d P
Si1 Si 0 0 0 0.0128(7) Uani 1 2 d S
W1 W 0.14077(4) 0.20858(3) -0.01587(3) 0.01660(11) Uani 1 1 d .
W2 W 0.30404(4) 0.08416(3) 0.07076(3) 0.02370(12) Uani 1 1 d .
W3 W 0.20128(4) 0.00845(3) -0.14403(3) 0.01591(11) Uani 1 1 d .
W4 W 0.09991(4) 0.09252(3) 0.21430(3) 0.01641(11) Uani 1 1 d .
W5 W -0.15671(4) 0.11578(3) -0.10185(3) 0.01670(11) Uani 1 1 d .
W6 W -0.07731(4) 0.19907(3) 0.11635(3) 0.01129(10) Uani 1 1 d .

loop_
_atom_site_aniso_label
_atom_site_aniso_U_11
_atom_site_aniso_U_22
_atom_site_aniso_U_33
_atom_site_aniso_U_23
_atom_site_aniso_U_13
_atom_site_aniso_U_12
Cu1A 0.0181(7) 0.0084(6) 0.0157(7) 0.0025(5) 0.0033(5) 0.0041(5)
Cu1B 0.0222(8) 0.0106(7) 0.0180(7) -0.0003(6) -0.0035(6) 0.0081(6)
Cu1C 0.0214(8) 0.0169(8) 0.0298(9) 0.0043(7) -0.0064(7) 0.0074(6)
Si1 0.0092(16) 0.0122(17) 0.0160(17) 0.0035(14) 0.0005(13) 0.0020(13)
W1 0.0248(2) 0.0060(2) 0.0163(2) 0.00437(16) -0.00634(18) -0.00080(17)
W2 0.0081(2) 0.0107(2) 0.0410(3) -0.0073(2) -0.00461(19) 0.00309(17)
W3 0.0157(2) 0.0250(2) 0.0110(2) 0.00533(18) 0.00493(16) 0.01346(19)
W4 0.0212(2) 0.0125(2) 0.0103(2) -0.00118(16) 0.00351(17) -0.00176(17)
W5 0.0128(2) 0.0182(2) 0.0291(3) 0.0171(2) 0.00808(18) 0.00977(18)
W6 0.0118(2) 0.00675(19) 0.0144(2) 0.00031(15) 0.00291(15) 0.00433(15)

loop_
_atom_type_symbol
_atom_type_description
_atom_type_scat_dispersion_real
_atom_type_scat_dispersion_imag
_atom_type_scat_source
C C 0.0181 0.0091 'International Tables Vol C Tables 4.2.6.8 and 6.1.1.4'
H H 0 0 'International Tables Vol C Tables 4.2.6.8 and 6.1.1.4'
Cu Cu -1.9646 0.5888 'International Tables Vol C Tables 4.2.6.8 and 6.1.1.4'
N N 0.0311 0.018 'International Tables Vol C Tables 4.2.6.8 and 6.1.1.4'
O O 0.0492 0.0322 'International Tables Vol C Tables 4.2.6.8 and 6.1.1.4'
Si Si 0.2541 0.3302 'International Tables Vol C Tables 4.2.6.8 and 6.1.1.4'
W W -5.4734 5.5774 'International Tables Vol C Tables 4.2.6.8 and 6.1.1.4'

loop_
_exptl_crystal_face_index_h
_exptl_crystal_face_index_k
_exptl_crystal_face_index_l
_exptl_crystal_face_perp_dist
0 0 1 0.0426
-1 0 0 0.0672
2 -5 10 0.0539
0 -1 0 0.0558
-4 -6 8 0.0638
1 0 0 0.0558
0 1 0 0.0744
0 0 -1 0.0279

loop_
_geom_angle_atom_site_label_1
_geom_angle_atom_site_label_2
_geom_angle_atom_site_label_3
_geom_angle
_geom_angle_site_symmetry_1
_geom_angle_site_symmetry_3
N2G C1G N1G 120.4(12) . .
N2G C1G N3G 117.9(11) . .
N1G C1G N3G 121.7(12) . .
N1A C2A C3A 122.3(9) . .
N1A C2A C7A 113.4(8) . .
C3A C2A C7A 124.3(9) . .
N1B C2B C3B 121.4(10) . .
N1B C2B C7B 115.2(9) . .
C3B C2B C7B 123.3(10) . .
N1C C2C C3C 122.7(11) . .
N1C C2C C7C 114.5(10) . .
C3C C2C C7C 122.8(11) . .
N5G C2G N6G 120.1(10) . .
N5G C2G N4G 120.4(10) . .
N6G C2G N4G 119.5(10) . .
C2A C3A C4A 119.1(10) . .
C4B C3B C2B 119.2(10) . .
C2C C3C C4C 118.3(12) . .
C5A C4A C3A 119.5(10) . .
C3B C4B C5B 118.6(10) . .
C5C C4C C3C 119.1(12) . .
C6A C5A C4A 117.2(10) . .
C6B C5B C4B 118.8(10) . .
C4C C5C C6C 119.0(12) . .
N1A C6A C5A 123.4(9) . .
N1B C6B C5B 121.6(11) . .
N1C C6C C5C 122.5(12) . .
O2A C7A O1A 125.5(10) . .
O2A C7A C2A 119.4(9) . .
O1A C7A C2A 115.1(8) . .
O2B C7B O1B 124.1(10) . .
O2B C7B C2B 120.8(10) . .
O1B C7B C2B 115.1(9) . .
O2C C7C O1C 125.8(12) . .
O2C C7C C2C 120.0(11) . .
O1C C7C C2C 114.3(10) . .
N8A C9A C10A 122.5(9) . .
N8A C9A C14A 115.1(9) . .
C10A C9A C14A 122.5(9) . .
N8B C9B C10B 122.4(9) . .
N8B C9B C14B 115.1(9) . .
C10B C9B C14B 122.5(9) . .
N8C C9C C10C 121.6(10) . .
N8C C9C C14C 115.9(9) . .
C10C C9C C14C 122.4(9) . .
C11A C10A C9A 117.3(10) . .
C9B C10B C11B 118.6(10) . .
C9C C10C C11C 117.9(10) . .
C10A C11A C12A 120.0(11) . .
C10B C11B C12B 118.3(10) . .
C12C C11C C10C 119.3(10) . .
C13A C12A C11A 119.0(11) . .
C13B C12B C11B 119.4(11) . .
C11C C12C C13C 120.0(11) . .
N8A C13A C12A 121.6(10) . .
N8B C13B C12B 121.7(10) . .
N8C C13C C12C 120.8(11) . .
O4A C14A O3A 125.0(10) . .
O4A C14A C9A 119.7(9) . .
O3A C14A C9A 115.3(9) . .
O4B C14B O3B 126.2(10) . .
O4B C14B C9B 119.1(9) . .
O3B C14B C9B 114.6(9) . .
O4C C14C O3C 124.2(10) . .
O4C C14C C9C 121.2(10) . .
O3C C14C C9C 114.6(9) . .
O1A Cu1A N1A 83.6(3) . .
O1A Cu1A N8A 97.0(3) . .
N1A Cu1A N8A 173.8(4) . .
O1A Cu1A O3A 171.5(3) . .
N1A Cu1A O3A 96.4(3) . .
N8A Cu1A O3A 84.0(3) . .
O1A Cu1A O1Z 91.1(5) . .
N1A Cu1A O1Z 91.4(6) . .
N8A Cu1A O1Z 82.4(6) . .
O3A Cu1A O1Z 97.4(5) . .
O3B Cu1B O1B 173.8(3) . .
O3B Cu1B N1B 96.7(3) . .
O1B Cu1B N1B 82.6(3) . .
O3B Cu1B N8B 83.4(3) . .
O1B Cu1B N8B 95.6(3) . .
N1B Cu1B N8B 164.3(4) . .
O3B Cu1B O1W 90.6(3) . .
O1B Cu1B O1W 95.5(3) . .
N1B Cu1B O1W 100.0(3) . .
N8B Cu1B O1W 95.6(3) . .
O1C Cu1C O3C 167.2(3) . .
O1C Cu1C N8C 96.4(4) . .
O3C Cu1C N8C 83.9(4) . .
O1C Cu1C N1C 83.3(4) . .
O3C Cu1C N1C 96.7(4) . .
N8C Cu1C N1C 178.4(4) . .
C6A N1A C2A 118.3(9) . .
C6A N1A Cu1A 128.6(7) . .
C2A N1A Cu1A 112.7(7) . .
C6B N1B C2B 120.4(9) . .
C6B N1B Cu1B 127.5(8) . .
C2B N1B Cu1B 112.2(7) . .
C6C N1C C2C 118.3(10) . .
C6C N1C Cu1C 129.5(8) . .
C2C N1C Cu1C 112.1(7) . .
C13A N8A C9A 119.5(9) . .
C13A N8A Cu1A 128.4(7) . .
C9A N8A Cu1A 111.3(7) . .
C13B N8B C9B 119.7(9) . .
C13B N8B Cu1B 128.4(8) . .
C9B N8B Cu1B 112.0(7) . .
C13C N8C C9C 120.3(10) . .
C13C N8C Cu1C 128.2(8) . .
C9C N8C Cu1C 111.1(7) . .
C7A O1A Cu1A 114.8(6) . .
C7B O1B Cu1B 114.7(7) . .
C7C O1C Cu1C 115.8(8) . .
W1 O1Z Cu1A 164.8(12) . .
C14A O3A Cu1A 113.5(6) . .
C14B O3B Cu1B 114.8(7) . .
C14C O3C Cu1C 114.0(7) . .
O6Z O6 W6 77(3) . .
O7Z O7 W1 88.2(14) . .
O7Z O7 W2 97.4(15) . .
W1 O7 W2 146.1(8) . .
O6 O6Z W6 85(3) . .
O8Z O8 W2 102.5(16) . .
O8Z O8 W3 84.2(15) . .
W2 O8 W3 149.8(8) . .
O7 O7Z W1 68.8(13) . .
O7 O7Z W2 61.5(13) . .
W1 O7Z W2 120.7(6) . .
O9Z O9 W3 95.1(16) . .
O9Z O9 W1 96.8(16) . .
W3 O9 W1 151.0(8) . .
O8 O8Z W3 73.2(14) . .
O8 O8Z W2 55.9(13) . .
W3 O8Z W2 121.7(7) . .
O10Z O10 W2 101.5(16) . .
O10Z O10 W4 85.0(15) . .
W2 O10 W4 148.4(8) . .
O9 O9Z W3 62.7(14) . .
O9 O9Z W1 61.8(14) . .
W3 O9Z W1 118.9(7) . .
O11Z O11 W2 98.1(15) . .
O11Z O11 W5 87.5(14) . 2
W2 O11 W5 146.7(8) . 2
O10 O10Z W4 72.0(14) . .
O10 O10Z W2 57.8(14) . .
W4 O10Z W2 121.6(7) . .
O12Z O12 W3 95(2) . .
O12Z O12 W4 93(2) . 2
W3 O12 W4 144.5(8) . 2
O11 O11Z W5 70.1(14) . 2
O11 O11Z W2 59.7(13) . .
W5 O11Z W2 120.6(7) 2 .
O13Z O13 W5 92.2(19) . .
O13Z O13 W1 91.6(19) . .
W5 O13 W1 144.2(8) . .
O12 O12Z W3 67(2) . .
O12 O12Z W4 70(2) . 2
W3 O12Z W4 125.2(8) . 2
O14Z O14 W1 110(2) . .
O14Z O14 W6 84.8(19) . .
W1 O14 W6 150.3(9) . .
O13 O13Z W5 68.2(18) . .
O13 O13Z W1 69.5(18) . .
W5 O13Z W1 125.2(8) . .
O15Z O15 W5 98.0(16) . .
O15Z O15 W4 93.4(16) . 2
W5 O15 W4 151.5(8) . 2
O14 O14Z W6 75.9(18) . .
O14 O14Z W1 52.6(17) . .
W6 O14Z W1 122.8(8) . .
O16Z O16 W5 106.0(19) . .
O16Z O16 W6 89.2(18) . .
W5 O16 W6 150.8(8) . .
O15 O15Z W5 60.0(14) . .
O15 O15Z W4 64.8(14) . 2
W5 O15Z W4 119.4(7) . 2
O17Z O17 W4 104(2) . .
O17Z O17 W6 89(2) . .
W4 O17 W6 148.1(9) . .
O16 O16Z W6 71.6(17) . .
O16 O16Z W5 56.9(16) . .
W6 O16Z W5 123.1(8) . .
O18Z O18 W6 89(2) . .
O18Z O18 W3 107(2) . 2
W6 O18 W3 147.7(9) . 2
O17 O17Z W4 58.2(19) . .
O17 O17Z W6 72(2) . .
W4 O17Z W6 123.2(8) . .
Si1 O19 W4 122.5(7) . .
Si1 O19 W5 120.9(6) . 2
W4 O19 W5 98.0(5) . 2
Si1 O19 W2 117.7(6) . .
W4 O19 W2 96.7(5) . .
W5 O19 W2 95.2(4) 2 .
O18 O18Z W6 74(2) . .
O18 O18Z W3 58(2) . 2
W6 O18Z W3 124.3(9) . 2
Si1 O20 O22 56.6(5) . 2
Si1 O20 W6 124.7(6) . .
O22 O20 W6 68.3(5) 2 .
Si1 O20 W4 122.3(6) . .
O22 O20 W4 129.3(7) 2 .
W6 O20 W4 94.2(4) . .
Si1 O20 W3 121.3(6) . 2
O22 O20 W3 133.5(7) 2 2
W6 O20 W3 93.2(4) . 2
W4 O20 W3 92.8(4) . 2
Si1 O21 W1 122.2(6) . 2
Si1 O21 W3 122.3(6) . 2
W1 O21 W3 97.5(4) 2 2
Si1 O21 W2 117.9(5) . 2
W1 O21 W2 95.8(4) 2 2
W3 O21 W2 94.9(4) 2 2
Si1 O22 O20 55.8(5) . 2
Si1 O22 W6 124.5(6) . 2
O20 O22 W6 68.8(5) 2 2
Si1 O22 W1 121.7(6) . 2
O20 O22 W1 129.4(7) 2 2
W6 O22 W1 94.9(4) 2 2
Si1 O22 W5 121.0(6) . 2
O20 O22 W5 134.2(7) 2 2
W6 O22 W5 94.1(4) 2 2
W1 O22 W5 92.9(4) 2 2
O20 Si1 O20 180.0(9) 2 .
O20 Si1 O22 112.4(6) 2 2
O20 Si1 O22 67.6(6) . 2
O20 Si1 O22 67.6(6) 2 .
O20 Si1 O22 112.4(6) . .
O22 Si1 O22 180.0(8) 2 .
O20 Si1 O21 70.7(6) 2 2
O20 Si1 O21 109.3(6) . 2
O22 Si1 O21 69.9(6) 2 2
O22 Si1 O21 110.1(6) . 2
O20 Si1 O21 109.3(6) 2 .
O20 Si1 O21 70.7(6) . .
O22 Si1 O21 110.1(6) 2 .
O22 Si1 O21 69.9(6) . .
O21 Si1 O21 180.0(10) 2 .
O20 Si1 O19 69.2(6) 2 2
O20 Si1 O19 110.8(6) . 2
O22 Si1 O19 71.4(6) 2 2
O22 Si1 O19 108.6(6) . 2
O21 Si1 O19 105.4(6) 2 2
O21 Si1 O19 74.6(6) . 2
O20 Si1 O19 110.8(6) 2 .
O20 Si1 O19 69.2(6) . .
O22 Si1 O19 108.6(6) 2 .
O22 Si1 O19 71.4(6) . .
O21 Si1 O19 74.6(6) 2 .
O21 Si1 O19 105.4(6) . .
O19 Si1 O19 180.0(11) 2 .
O1Z W1 O1 12.9(8) . .
O1Z W1 O14 112.4(8) . .
O1 W1 O14 106.1(8) . .
O1Z W1 O7 105.7(8) . .
O1 W1 O7 116.5(8) . .
O14 W1 O7 80.0(6) . .
O1Z W1 O9 108.7(8) . .
O1 W1 O9 113.8(7) . .
O14 W1 O9 138.8(7) . .
O7 W1 O9 90.5(6) . .
O1Z W1 O13 113.0(8) . .
O1 W1 O13 102.8(8) . .
O14 W1 O13 91.5(6) . .
O7 W1 O13 140.6(6) . .
O9 W1 O13 71.0(6) . .
O1Z W1 O7Z 84.6(8) . .
O1 W1 O7Z 96.5(8) . .
O14 W1 O7Z 96.4(6) . .
O7 W1 O7Z 23.0(5) . .
O9 W1 O7Z 88.7(5) . .
O13 W1 O7Z 156.3(6) . .
O1Z W1 O13Z 97.9(8) . .
O1 W1 O13Z 86.4(8) . .
O14 W1 O13Z 87.0(6) . .
O7 W1 O13Z 156.0(6) . .
O9 W1 O13Z 86.1(6) . .
O13 W1 O13Z 18.9(5) . .
O7Z W1 O13Z 174.7(6) . .
O1Z W1 O14Z 96.2(8) . .
O1 W1 O14Z 89.0(7) . .
O14 W1 O14Z 17.4(5) . .
O7 W1 O14Z 90.4(6) . .
O9 W1 O14Z 153.8(6) . .
O13 W1 O14Z 92.4(6) . .
O7Z W1 O14Z 101.8(5) . .
O13Z W1 O14Z 82.6(6) . .
O1Z W1 O9Z 87.5(8) . .
O1 W1 O9Z 93.8(7) . .
O14 W1 O9Z 160.0(7) . .
O7 W1 O9Z 93.2(6) . .
O9 W1 O9Z 21.4(5) . .
O13 W1 O9Z 81.8(6) . .
O7Z W1 O9Z 83.2(5) . .
O13Z W1 O9Z 92.2(6) . .
O14Z W1 O9Z 174.0(6) . .
O1Z W1 O21 151.1(8) . 2
O1 W1 O21 162.9(7) . 2
O14 W1 O21 89.1(6) . 2
O7 W1 O21 57.5(5) . 2
O9 W1 O21 53.3(5) . 2
O13 W1 O21 84.2(5) . 2
O7Z W1 O21 73.6(5) . 2
O13Z W1 O21 102.5(5) . 2
O14Z W1 O21 106.5(5) . 2
O9Z W1 O21 71.5(5) . 2
O1Z W1 O22 162.8(8) . 2
O1 W1 O22 150.3(7) . 2
O14 W1 O22 55.8(6) . 2
O7 W1 O22 85.6(5) . 2
O9 W1 O22 83.7(5) . 2
O13 W1 O22 58.8(5) . 2
O7Z W1 O22 108.1(5) . 2
O13Z W1 O22 70.5(5) . 2
O14Z W1 O22 70.3(5) . 2
O9Z W1 O22 105.1(5) . 2
O21 W1 O22 46.1(4) 2 2
O2 W2 O8 112.0(5) . .
O2 W2 O11 111.0(5) . .
O8 W2 O11 77.6(6) . .
O2 W2 O10 110.4(5) . .
O8 W2 O10 137.2(6) . .
O11 W2 O10 92.5(6) . .
O2 W2 O7 110.1(5) . .
O8 W2 O7 91.8(6) . .
O11 W2 O7 138.6(6) . .
O10 W2 O7 68.4(6) . .
O2 W2 O11Z 91.1(5) . .
O8 W2 O11Z 94.0(6) . .
O11 W2 O11Z 22.2(5) . .
O10 W2 O11Z 90.5(6) . .
O7 W2 O11Z 154.0(6) . .
O2 W2 O8Z 92.4(5) . .
O8 W2 O8Z 21.6(5) . .
O11 W2 O8Z 93.0(6) . .
O10 W2 O8Z 152.7(6) . .
O7 W2 O8Z 90.3(6) . .
O11Z W2 O8Z 104.1(5) . .
O2 W2 O7Z 91.8(4) . .
O8 W2 O7Z 89.2(5) . .
O11 W2 O7Z 156.6(6) . .
O10 W2 O7Z 84.1(6) . .
O7 W2 O7Z 21.1(4) . .
O11Z W2 O7Z 174.5(5) . .
O8Z W2 O7Z 80.3(5) . .
O2 W2 O10Z 91.9(5) . .
O8 W2 O10Z 155.9(6) . .
O11 W2 O10Z 91.0(6) . .
O10 W2 O10Z 20.7(5) . .
O7 W2 O10Z 82.7(5) . .
O11Z W2 O10Z 81.6(5) . .
O8Z W2 O10Z 172.7(5) . .
O7Z W2 O10Z 93.7(5) . .
O2 W2 O19 154.6(4) . .
O8 W2 O19 87.9(6) . .
O11 W2 O19 56.2(5) . .
O10 W2 O19 53.7(5) . .
O7 W2 O19 83.8(5) . .
O11Z W2 O19 71.0(5) . .
O8Z W2 O19 109.1(5) . .
O7Z W2 O19 104.7(5) . .
O10Z W2 O19 68.2(5) . .
O2 W2 O21 155.7(4) . 2
O8 W2 O21 55.0(5) . 2
O11 W2 O21 87.5(5) . 2
O10 W2 O21 83.4(5) . 2
O7 W2 O21 55.2(5) . 2
O11Z W2 O21 109.2(5) . 2
O8Z W2 O21 70.2(5) . 2
O7Z W2 O21 69.2(4) . 2
O10Z W2 O21 103.9(5) . 2
O19 W2 O21 49.5(4) . 2
O3 W3 O3Z 14.2(7) . .
O3 W3 O9 110.1(7) . .
O3Z W3 O9 116.5(7) . .
O3 W3 O12 114.5(8) . .
O3Z W3 O12 102.3(8) . .
O9 W3 O12 79.8(7) . .
O3 W3 O18 109.7(7) . 2
O3Z W3 O18 104.2(8) . 2
O9 W3 O18 139.3(7) . 2
O12 W3 O18 91.5(6) . 2
O3 W3 O8 106.0(7) . .
O3Z W3 O8 117.6(7) . .
O9 W3 O8 88.3(6) . .
O12 W3 O8 139.5(7) . .
O18 W3 O8 72.8(6) 2 .
O3 W3 O12Z 99.5(8) . .
O3Z W3 O12Z 86.3(8) . .
O9 W3 O12Z 93.7(6) . .
O12 W3 O12Z 17.7(5) . .
O18 W3 O12Z 88.0(6) 2 .
O8 W3 O12Z 152.0(6) . .
O3 W3 O8Z 84.6(7) . .
O3Z W3 O8Z 97.3(7) . .
O9 W3 O8Z 89.0(6) . .
O12 W3 O8Z 160.2(7) . .
O18 W3 O8Z 86.4(6) 2 .
O8 W3 O8Z 22.5(5) . .
O12Z W3 O8Z 173.9(6) . .
O3 W3 O9Z 88.1(7) . .
O3Z W3 O9Z 95.7(7) . .
O9 W3 O9Z 22.2(5) . .
O12 W3 O9Z 91.2(6) . .
O18 W3 O9Z 158.9(7) 2 .
O8 W3 O9Z 91.9(5) . .
O12Z W3 O9Z 100.5(6) . .
O8Z W3 O9Z 84.0(6) . .
O3 W3 O18Z 96.2(7) . 2
O3Z W3 O18Z 89.4(7) . 2
O9 W3 O18Z 153.7(6) . 2
O12 W3 O18Z 91.0(6) . 2
O18 W3 O18Z 15.2(5) 2 2
O8 W3 O18Z 82.8(6) . 2
O12Z W3 O18Z 83.1(6) . 2
O8Z W3 O18Z 92.0(6) . 2
O9Z W3 O18Z 173.9(6) . 2
O3 W3 O21 150.7(7) . 2
O3Z W3 O21 164.4(7) . 2
O9 W3 O21 53.0(5) . 2
O12 W3 O21 87.8(6) . 2
O18 W3 O21 87.3(6) 2 2
O8 W3 O21 55.2(5) . 2
O12Z W3 O21 104.9(6) . 2
O8Z W3 O21 72.5(5) . 2
O9Z W3 O21 71.9(5) . 2
O18Z W3 O21 102.5(5) 2 2
O3 W3 O20 162.9(6) . 2
O3Z W3 O20 149.9(7) . 2
O9 W3 O20 85.2(5) . 2
O12 W3 O20 59.1(5) . 2
O18 W3 O20 57.1(6) 2 2
O8 W3 O20 81.5(5) . 2
O12Z W3 O20 70.9(5) . 2
O8Z W3 O20 104.0(5) . 2
O9Z W3 O20 107.3(5) . 2
O18Z W3 O20 69.1(5) 2 2
O21 W3 O20 45.7(4) 2 2
O4 W4 O17 113.1(8) . .
O4 W4 O4Z 15.3(7) . .
O17 W4 O4Z 105.0(8) . .
O4 W4 O10 106.3(7) . .
O17 W4 O10 80.3(7) . .
O4Z W4 O10 118.8(7) . .
O4 W4 O15 107.8(7) . 2
O17 W4 O15 139.1(7) . 2
O4Z W4 O15 114.7(7) . 2
O10 W4 O15 88.8(6) . 2
O4 W4 O12 112.8(8) . 2
O17 W4 O12 91.7(6) . 2
O4Z W4 O12 101.1(8) . 2
O10 W4 O12 140.1(7) . 2
O15 W4 O12 72.0(6) 2 2
O4 W4 O10Z 84.3(7) . .
O17 W4 O10Z 94.8(6) . .
O4Z W4 O10Z 98.0(7) . .
O10 W4 O10Z 22.9(5) . .
O15 W4 O10Z 89.3(6) 2 .
O12 W4 O10Z 157.5(6) 2 .
O4 W4 O17Z 97.3(7) . .
O17 W4 O17Z 17.7(5) . .
O4Z W4 O17Z 87.8(7) . .
O10 W4 O17Z 92.1(6) . .
O15 W4 O17Z 153.6(6) 2 .
O12 W4 O17Z 91.1(6) 2 .
O10Z W4 O17Z 101.5(6) . .
O4 W4 O12Z 98.7(8) . 2
O17 W4 O12Z 88.6(6) . 2
O4Z W4 O12Z 85.6(8) . 2
O10 W4 O12Z 155.0(6) . 2
O15 W4 O12Z 85.1(6) 2 2
O12 W4 O12Z 17.2(5) 2 2
O10Z W4 O12Z 174.2(6) . 2
O17Z W4 O12Z 83.1(6) . 2
O4 W4 O15Z 86.2(7) . 2
O17 W4 O15Z 160.5(7) . 2
O4Z W4 O15Z 94.4(7) . 2
O10 W4 O15Z 92.3(6) . 2
O15 W4 O15Z 21.7(5) 2 2
O12 W4 O15Z 82.4(6) 2 2
O10Z W4 O15Z 84.4(6) . 2
O17Z W4 O15Z 173.4(6) . 2
O12Z W4 O15Z 90.8(6) 2 2
O4 W4 O19 149.3(7) . .
O17 W4 O19 89.7(6) . .
O4Z W4 O19 163.6(7) . .
O10 W4 O19 55.6(5) . .
O15 W4 O19 52.8(5) 2 .
O12 W4 O19 85.5(6) 2 .
O10Z W4 O19 73.0(5) . .
O17Z W4 O19 107.2(6) . .
O12Z W4 O19 102.4(6) 2 .
O15Z W4 O19 71.5(5) 2 .
O4 W4 O20 164.8(7) . .
O17 W4 O20 57.1(6) . .
O4Z W4 O20 149.7(7) . .
O10 W4 O20 84.4(5) . .
O15 W4 O20 82.8(5) 2 .
O12 W4 O20 59.3(5) 2 .
O10Z W4 O20 107.2(5) . .
O17Z W4 O20 71.1(5) . .
O12Z W4 O20 70.9(5) 2 .
O15Z W4 O20 104.5(5) 2 .
O19 W4 O20 45.9(4) . .
O5 W5 O5Z 13.9(7) . .
O5 W5 O15 108.6(7) . .
O5Z W5 O15 116.2(7) . .
O5 W5 O13 115.6(8) . .
O5Z W5 O13 104.5(8) . .
O15 W5 O13 78.7(6) . .
O5 W5 O16 112.7(7) . .
O5Z W5 O16 106.2(8) . .
O15 W5 O16 137.6(7) . .
O13 W5 O16 91.4(6) . .
O5 W5 O11 104.7(7) . 2
O5Z W5 O11 115.0(7) . 2
O15 W5 O11 90.1(6) . 2
O13 W5 O11 139.7(6) . 2
O16 W5 O11 71.1(6) . 2
O5 W5 O13Z 100.0(8) . .
O5Z W5 O13Z 87.5(8) . .
O15 W5 O13Z 94.9(6) . .
O13 W5 O13Z 19.6(5) . .
O16 W5 O13Z 86.8(6) . .
O11 W5 O13Z 151.7(6) 2 .
O5 W5 O15Z 86.9(7) . .
O5Z W5 O15Z 95.4(7) . .
O15 W5 O15Z 21.9(5) . .
O13 W5 O15Z 90.3(6) . .
O16 W5 O15Z 157.2(6) . .
O11 W5 O15Z 93.2(6) 2 .
O13Z W5 O15Z 101.7(6) . .
O5 W5 O11Z 83.7(7) . 2
O5Z W5 O11Z 95.5(7) . 2
O15 W5 O11Z 89.5(5) . 2
O13 W5 O11Z 159.7(6) . 2
O16 W5 O11Z 86.3(5) . 2
O11 W5 O11Z 22.4(4) 2 2
O13Z W5 O11Z 173.0(5) . 2
O15Z W5 O11Z 84.3(5) . 2
O5 W5 O16Z 96.8(7) . .
O5Z W5 O16Z 89.3(7) . .
O15 W5 O16Z 154.4(6) . .
O13 W5 O16Z 93.0(6) . .
O16 W5 O16Z 17.1(5) . .
O11 W5 O16Z 80.5(6) 2 .
O13Z W5 O16Z 83.1(6) . .
O15Z W5 O16Z 173.4(6) . .
O11Z W5 O16Z 90.6(5) 2 .
O5 W5 O19 148.6(7) . 2
O5Z W5 O19 162.3(7) . 2
O15 W5 O19 52.5(5) . 2
O13 W5 O19 87.4(6) . 2
O16 W5 O19 86.3(6) . 2
O11 W5 O19 56.4(5) 2 2
O13Z W5 O19 106.1(6) . 2
O15Z W5 O19 71.1(5) . 2
O11Z W5 O19 72.4(5) 2 2
O16Z W5 O19 103.3(5) . 2
O5 W5 O22 164.1(7) . 2
O5Z W5 O22 151.0(7) . 2
O15 W5 O22 85.5(5) . 2
O13 W5 O22 58.8(5) . 2
O16 W5 O22 55.1(5) . 2
O11 W5 O22 81.9(5) 2 2
O13Z W5 O22 70.8(5) . 2
O15Z W5 O22 107.4(5) . 2
O11Z W5 O22 104.2(5) 2 2
O16Z W5 O22 69.6(5) . 2
O19 W5 O22 46.7(4) 2 2
O6Z W6 O6 17.9(6) . .
O6Z W6 O18 115.4(8) . .
O6 W6 O18 103.5(8) . .
O6Z W6 O16 105.2(8) . .
O6 W6 O16 118.8(7) . .
O18 W6 O16 83.6(6) . .
O6Z W6 O18Z 99.1(8) . .
O6 W6 O18Z 86.2(7) . .
O18 W6 O18Z 17.5(5) . .
O16 W6 O18Z 94.1(6) . .
O6Z W6 O17 114.3(7) . .
O6 W6 O17 102.2(7) . .
O18 W6 O17 89.0(6) . .
O16 W6 O17 139.0(7) . .
O18Z W6 O17 90.3(6) . .
O6Z W6 O14 104.3(8) . .
O6 W6 O14 114.9(7) . .
O18 W6 O14 140.3(7) . .
O16 W6 O14 86.4(6) . .
O18Z W6 O14 155.6(7) . .
O17 W6 O14 74.0(6) . .
O6Z W6 O16Z 86.1(8) . .
O6 W6 O16Z 100.2(7) . .
O18 W6 O16Z 92.9(6) . .
O16 W6 O16Z 19.2(5) . .
O18Z W6 O16Z 98.5(6) . .
O17 W6 O16Z 156.3(7) . .
O14 W6 O16Z 89.9(6) . .
O6Z W6 O14Z 85.2(7) . .
O6 W6 O14Z 96.8(7) . .
O18 W6 O14Z 159.4(7) . .
O16 W6 O14Z 89.6(5) . .
O18Z W6 O14Z 173.4(6) . .
O17 W6 O14Z 83.4(6) . .
O14 W6 O14Z 19.2(5) . .
O16Z W6 O14Z 86.7(6) . .
O6Z W6 O17Z 97.8(7) . .
O6 W6 O17Z 84.5(7) . .
O18 W6 O17Z 89.6(6) . .
O16 W6 O17Z 156.7(7) . .
O18Z W6 O17Z 85.4(6) . .
O17 W6 O17Z 18.1(5) . .
O14 W6 O17Z 84.7(6) . .
O16Z W6 O17Z 174.0(6) . .
O14Z W6 O17Z 89.1(6) . .
O6Z W6 O22 149.6(7) . 2
O6 W6 O22 167.0(7) . 2
O18 W6 O22 88.1(6) . 2
O16 W6 O22 56.2(5) . 2
O18Z W6 O22 105.6(6) . 2
O17 W6 O22 83.4(6) . 2
O14 W6 O22 55.0(5) . 2
O16Z W6 O22 73.1(5) . 2
O14Z W6 O22 72.0(5) . 2
O17Z W6 O22 101.5(5) . 2
O6Z W6 O20 167.0(7) . .
O6 W6 O20 149.2(7) . .
O18 W6 O20 58.7(6) . .
O16 W6 O20 86.0(6) . .
O18Z W6 O20 73.3(6) . .
O17 W6 O20 56.3(6) . .
O14 W6 O20 82.4(6) . .
O16Z W6 O20 105.2(5) . .
O14Z W6 O20 101.6(5) . .
O17Z W6 O20 71.5(5) . .
O22 W6 O20 43.0(4) 2 .

loop_
_geom_bond_atom_site_label_1
_geom_bond_atom_site_label_2
_geom_bond_distance
_geom_bond_site_symmetry_2
C1G N2G 1.326(15) .
C1G N1G 1.339(16) .
C1G N3G 1.352(17) .
C2A N1A 1.357(13) .
C2A C3A 1.363(15) .
C2A C7A 1.524(13) .
C2B N1B 1.336(14) .
C2B C3B 1.391(15) .
C2B C7B 1.493(14) .
C2C N1C 1.356(14) .
C2C C3C 1.381(16) .
C2C C7C 1.515(16) .
C2G N5G 1.318(14) .
C2G N6G 1.326(14) .
C2G N4G 1.348(14) .
C3A C4A 1.400(14) .
C3B C4B 1.386(15) .
C3C C4C 1.406(18) .
C4A C5A 1.396(14) .
C4B C5B 1.399(15) .
C4C C5C 1.375(17) .
C5A C6A 1.390(15) .
C5B C6B 1.391(15) .
C5C C6C 1.397(17) .
C6A N1A 1.340(13) .
C6B N1B 1.329(14) .
C6C N1C 1.337(15) .
C7A O2A 1.218(13) .
C7A O1A 1.289(12) .
C7B O2B 1.237(13) .
C7B O1B 1.279(13) .
C7C O2C 1.216(15) .
C7C O1C 1.287(14) .
C9A N8A 1.353(13) .
C9A C10A 1.391(15) .
C9A C14A 1.509(14) .
C9B N8B 1.345(13) .
C9B C10B 1.373(14) .
C9B C14B 1.519(14) .
C9C N8C 1.339(13) .
C9C C10C 1.388(14) .
C9C C14C 1.497(15) .
C10A C11A 1.377(16) .
C10B C11B 1.396(15) .
C10C C11C 1.413(15) .
C11A C12A 1.399(16) .
C11B C12B 1.407(16) .
C11C C12C 1.353(15) .
C12A C13A 1.372(16) .
C12B C13B 1.371(15) .
C12C C13C 1.394(16) .
C13A N8A 1.329(14) .
C13B N8B 1.334(14) .
C13C N8C 1.334(15) .
C14A O4A 1.228(13) .
C14A O3A 1.289(13) .
C14B O4B 1.224(13) .
C14B O3B 1.288(13) .
C14C O4C 1.226(13) .
C14C O3C 1.301(13) .
Cu1A O1A 1.956(7) .
Cu1A N1A 1.964(8) .
Cu1A N8A 1.965(9) .
Cu1A O3A 1.973(7) .
Cu1A O1Z 2.349(18) .
Cu1B O3B 1.969(8) .
Cu1B O1B 1.972(8) .
Cu1B N1B 1.978(9) .
Cu1B N8B 1.981(9) .
Cu1B O1W 2.253(9) .
Cu1C O1C 1.949(9) .
Cu1C O3C 1.951(8) .
Cu1C N8C 1.971(9) .
Cu1C N1C 1.973(9) .
O1 W1 1.729(17) .
O2 W2 1.672(8) .
O1Z W1 1.672(18) .
O3 W3 1.629(14) .
O4 W4 1.663(15) .
O3W O5W 0.88(5) .
O3Z W3 1.755(17) .
O5 W5 1.684(15) .
O4Z W4 1.773(16) .
O6 O6Z 0.532(18) .
O6 W6 1.726(15) .
O5Z W5 1.717(16) .
O7 O7Z 0.767(15) .
O7 W1 1.829(13) .
O7 W2 1.868(13) .
O6Z W6 1.690(15) .
O8 O8Z 0.770(16) .
O8 W2 1.733(13) .
O8 W3 1.922(13) .
O7Z W1 1.961(12) .
O7Z W2 2.108(13) .
O9 O9Z 0.765(16) .
O9 W3 1.801(13) .
O9 W1 1.844(13) .
O8Z W3 1.997(14) .
O8Z W2 2.043(14) .
O10 O10Z 0.760(15) .
O10 W2 1.821(13) .
O10 W4 1.857(13) .
O9Z W3 2.019(14) .
O9Z W1 2.078(14) .
O11 O11Z 0.774(15) .
O11 W2 1.773(13) .
O11 W5 1.911(13) 2
O10Z W4 1.945(13) .
O10Z W2 2.108(13) .
O12 O12Z 0.598(16) .
O12 W3 1.814(14) .
O12 W4 1.899(14) 2
O11Z W5 2.031(13) 2
O11Z W2 2.032(13) .
O13 O13Z 0.655(15) .
O13 W5 1.814(13) .
O13 W1 1.890(13) .
O12Z W3 1.960(15) .
O12Z W4 2.022(14) 2
O14 O14Z 0.655(16) .
O14 W1 1.735(14) .
O14 W6 1.928(14) .
O13Z W5 1.953(14) .
O13Z W1 2.017(14) .
O15 O15Z 0.764(15) .
O15 W5 1.773(13) .
O15 W4 1.867(13) 2
O14Z W6 1.980(14) .
O14Z W1 2.053(14) .
O16 O16Z 0.638(15) .
O16 W5 1.818(12) .
O16 W6 1.840(12) .
O15Z W5 2.026(14) .
O15Z W4 2.059(14) 2
O17 O17Z 0.626(16) .
O17 W4 1.754(14) .
O17 W6 1.916(14) .
O16Z W6 1.939(13) .
O16Z W5 2.086(14) .
O18 O18Z 0.573(16) .
O18 W6 1.828(14) .
O18 W3 1.849(14) 2
O17Z W4 2.002(15) .
O17Z W6 2.010(14) .
O19 Si1 1.683(12) .
O19 W4 2.316(12) .
O19 W5 2.359(13) 2
O19 W2 2.420(13) .
O18Z W6 1.904(14) .
O18Z W3 2.089(15) 2
O20 Si1 1.569(12) .
O20 O22 1.753(16) 2
O20 W6 2.398(12) .
O20 W4 2.421(12) .
O20 W3 2.462(12) 2
O21 Si1 1.666(11) .
O21 W1 2.334(11) 2
O21 W3 2.360(11) 2
O21 W2 2.431(11) 2
O22 Si1 1.582(11) .
O22 O20 1.753(16) 2
O22 W6 2.390(11) 2
O22 W1 2.417(11) 2
O22 W5 2.446(11) 2
Si1 O20 1.569(12) 2
Si1 O22 1.582(11) 2
Si1 O21 1.666(11) 2
Si1 O19 1.683(12) 2
W1 O21 2.334(11) 2
W1 O22 2.417(11) 2
W2 O21 2.431(11) 2
W3 O18 1.849(14) 2
W3 O18Z 2.089(15) 2
W3 O21 2.360(11) 2
W3 O20 2.462(12) 2
W4 O15 1.867(13) 2
W4 O12 1.899(14) 2
W4 O12Z 2.022(14) 2
W4 O15Z 2.059(14) 2
W5 O11 1.911(13) 2
W5 O11Z 2.031(13) 2
W5 O19 2.359(13) 2
W5 O22 2.446(11) 2
W6 O22 2.390(11) 2
